data_4504100
loop_
_publ_author_name
'Hix, Gary B.'
'Caignaert, Vincent'
'Rueff, Jean-Michel'
'Le Pluart, Lo\"ic'
'Warren, John E.'
'Jaffr\`es, Paul-Alain'

_publ_section_title
;
 A Supramolecular Ladderlike Structure Formed by the Auto-Assembly of
 Benzene-1,3,5-triphosphonic Acid
;
_journal_issue 2
_journal_name_full 'Crystal Growth &amp; Design'
_journal_page_first 208
_journal_paper_doi 10.1021/cg060813k
_journal_volume 7
_journal_year 2007
_chemical_formula_sum 'C6 H9 O9 P3'
_chemical_formula_weight 318.04
_chemical_name_common 'benzene-1,3,5-triphosphonic acid'
_chemical_name_systematic 'benzene-1,3,5-triphosphonic acid'
_space_group_IT_number 2
_symmetry_space_group_name_Hall '-P 1'
_symmetry_space_group_name_H-M 'P -1'
_atom_sites_solution_hydrogens geom
_atom_sites_solution_primary direct
_atom_sites_solution_secondary difmap
_audit_creation_method SHELXL-97
_cell_angle_alpha 110.347(2)
_cell_angle_beta 102.058(3)
_cell_angle_gamma 109.887(3)
_cell_formula_units_Z 2
_cell_length_a 7.631(2)
_cell_length_b 9.3667(13)
_cell_length_c 9.5372(13)
_cell_measurement_temperature 120(2)
_cell_measurement_theta_max 30.68
_cell_measurement_theta_min 3.77
_cell_volume 558.13(18)
_computing_cell_refinement 'Bruker SAINT'
_computing_data_collection 'Bruker SMART'
_computing_data_reduction 'Bruker SAINT'
_computing_molecular_graphics 'Ortep-3 for Windows (Farrugia, 1997)'
_computing_publication_material 'WinGX publication routines (Farrugia, 1999)'
_computing_structure_refinement 'SHELXL-97 (Sheldrick, 1997)'
_computing_structure_solution 'SHELXS-97 (Sheldrick, 1997)'
_diffrn_ambient_temperature 120(2)
_diffrn_measured_fraction_theta_full 0.983
_diffrn_measured_fraction_theta_max 0.983
_diffrn_measurement_device_type 'Bruker SMART 1K CCD diffractometer'
_diffrn_measurement_method '\w rotation with narrow frames'
_diffrn_radiation_monochromator 'silicon 111'
_diffrn_radiation_source 'Daresbury SRS station 9.8'
_diffrn_radiation_type synchrotron
_diffrn_radiation_wavelength 0.69040
_diffrn_reflns_av_R_equivalents 0.0232
_diffrn_reflns_av_sigmaI/netI 0.0540
_diffrn_reflns_limit_h_max 11
_diffrn_reflns_limit_h_min -10
_diffrn_reflns_limit_k_max 13
_diffrn_reflns_limit_k_min -13
_diffrn_reflns_limit_l_max 7
_diffrn_reflns_limit_l_min -14
_diffrn_reflns_number 4436
_diffrn_reflns_theta_full 30.68
_diffrn_reflns_theta_max 30.68
_diffrn_reflns_theta_min 2.38
_exptl_absorpt_coefficient_mu 0.572
_exptl_absorpt_correction_T_max 0.9858
_exptl_absorpt_correction_T_min 0.9191
_exptl_absorpt_correction_type multi-scan
_exptl_crystal_colour colourless
_exptl_crystal_density_diffrn 1.892
_exptl_crystal_density_method 'not measured'
_exptl_crystal_description needle
_exptl_crystal_F_000 324
_exptl_crystal_size_max 0.15
_exptl_crystal_size_mid 0.03
_exptl_crystal_size_min 0.03
_refine_diff_density_max 0.600
_refine_diff_density_min -0.677
_refine_diff_density_rms 0.119
_refine_ls_extinction_method none
_refine_ls_goodness_of_fit_ref 1.023
_refine_ls_hydrogen_treatment mixed
_refine_ls_matrix_type full
_refine_ls_number_parameters 169
_refine_ls_number_reflns 3292
_refine_ls_number_restraints 0
_refine_ls_restrained_S_all 1.023
_refine_ls_R_factor_all 0.0702
_refine_ls_R_factor_gt 0.0510
_refine_ls_shift/su_max 0.000
_refine_ls_shift/su_mean 0.000
_refine_ls_structure_factor_coef Fsqd
_refine_ls_weighting_details 'calc w=1/[\s^2^(Fo^2^)+(0.0815P)^2^+0.1058P] where P=(Fo^2^+2Fc^2^)/3'
_refine_ls_weighting_scheme calc
_refine_ls_wR_factor_gt 0.1269
_refine_ls_wR_factor_ref 0.1373
_reflns_number_gt 2499
_reflns_number_total 3292
_reflns_threshold_expression >2sigma(I)
_cod_data_source_file cg060813ksi20070109_042550.cif
_cod_data_source_block abs
_cod_original_cell_volume 558.1(2)
_cod_database_code 4504100

loop_
_symmetry_equiv_pos_as_xyz
'x, y, z'
'-x, -y, -z'

loop_
_atom_site_label
_atom_site_type_symbol
_atom_site_fract_x
_atom_site_fract_y
_atom_site_fract_z
_atom_site_U_iso_or_equiv
_atom_site_adp_type
_atom_site_occupancy
_atom_site_symmetry_multiplicity
_atom_site_calc_flag
_atom_site_refinement_flags
P1 P 0.42460(11) 0.39827(8) 0.65765(8) 0.01487(16) Uani 1 1 d .
P2 P 0.28541(11) -0.16582(8) 0.76157(8) 0.01506(16) Uani 1 1 d .
P3 P 0.05565(11) -0.24814(8) 0.13864(8) 0.01535(16) Uani 1 1 d .
O1 O 0.2951(3) 0.4422(2) 0.5546(2) 0.0167(4) Uani 1 1 d .
O2 O 0.4488(3) 0.4723(2) 0.8364(2) 0.0186(4) Uani 1 1 d .
H1B H 0.3350 0.4434 0.8429 0.022 Uiso 1 1 calc R
O3 O 0.6436(3) 0.4660(3) 0.6650(2) 0.0198(4) Uani 1 1 d .
H1A H 0.6505 0.4964 0.5924 0.024 Uiso 1 1 calc R
O4 O -0.1262(3) -0.4046(2) 0.1014(2) 0.0181(4) Uani 1 1 d .
O5 O 0.2220(3) -0.2899(2) 0.0946(2) 0.0183(4) Uani 1 1 d .
H3A H 0.1738 -0.3950 0.0346 0.022 Uiso 1 1 calc R
O6 O 0.0074(3) -0.1438(3) 0.0544(3) 0.0202(4) Uani 1 1 d .
H3B H 0.0860 -0.1235 0.0061 0.024 Uiso 1 1 calc R
O7 O 0.1391(3) -0.3592(2) 0.6697(2) 0.0184(4) Uani 1 1 d .
H2A H 0.2017 -0.4144 0.6380 0.022 Uiso 1 1 calc R
O8 O 0.5018(3) -0.1506(2) 0.8073(2) 0.0187(4) Uani 1 1 d .
H2B H 0.5695 -0.0789 0.9042 0.022 Uiso 1 1 calc R
O9 O 0.2442(3) -0.0721(2) 0.9027(2) 0.0178(4) Uani 1 1 d .
C1 C 0.3205(4) 0.1706(3) 0.5789(3) 0.0159(5) Uani 1 1 d .
C2 C 0.2340(4) 0.0663(3) 0.4125(3) 0.0164(5) Uani 1 1 d .
H1 H 0.2241 0.1157 0.3412 0.020 Uiso 1 1 calc R
C3 C 0.1620(4) -0.1105(3) 0.3503(3) 0.0150(5) Uani 1 1 d .
C4 C 0.1759(4) -0.1825(3) 0.4561(3) 0.0154(5) Uani 1 1 d .
H4 H 0.1283 -0.3024 0.4144 0.018 Uiso 1 1 calc R
C6 C 0.3310(4) 0.0968(3) 0.6831(3) 0.0162(5) Uani 1 1 d .
H3 H 0.3873 0.1671 0.7962 0.019 Uiso 1 1 calc R
C5 C 0.2592(4) -0.0795(3) 0.6220(3) 0.0151(5) Uani 1 1 d .

loop_
_atom_site_aniso_label
_atom_site_aniso_U_11
_atom_site_aniso_U_22
_atom_site_aniso_U_33
_atom_site_aniso_U_23
_atom_site_aniso_U_13
_atom_site_aniso_U_12
P1 0.0204(3) 0.0135(3) 0.0133(3) 0.0086(2) 0.0076(3) 0.0071(3)
P2 0.0212(4) 0.0137(3) 0.0134(3) 0.0089(2) 0.0073(3) 0.0078(3)
P3 0.0202(3) 0.0146(3) 0.0125(3) 0.0076(2) 0.0071(3) 0.0070(3)
O1 0.0224(10) 0.0146(8) 0.0159(9) 0.0096(7) 0.0083(8) 0.0080(7)
O2 0.0235(10) 0.0171(9) 0.0149(9) 0.0080(7) 0.0087(8) 0.0074(8)
O3 0.0229(10) 0.0219(9) 0.0190(10) 0.0140(8) 0.0095(8) 0.0089(8)
O4 0.0223(10) 0.0157(8) 0.0155(9) 0.0066(7) 0.0093(8) 0.0070(8)
O5 0.0213(10) 0.0160(8) 0.0167(10) 0.0066(8) 0.0087(8) 0.0075(8)
O6 0.0278(11) 0.0229(9) 0.0183(10) 0.0139(8) 0.0127(8) 0.0135(9)
O7 0.0242(10) 0.0141(8) 0.0195(10) 0.0090(8) 0.0094(8) 0.0093(8)
O8 0.0212(10) 0.0197(9) 0.0154(9) 0.0080(8) 0.0059(8) 0.0100(8)
O9 0.0259(11) 0.0168(9) 0.0131(9) 0.0083(7) 0.0090(8) 0.0097(8)
C1 0.0204(13) 0.0136(11) 0.0165(12) 0.0096(10) 0.0075(10) 0.0073(10)
C2 0.0213(13) 0.0170(11) 0.0157(12) 0.0113(10) 0.0092(10) 0.0083(10)
C3 0.0184(12) 0.0134(10) 0.0135(12) 0.0067(9) 0.0063(10) 0.0065(9)
C4 0.0200(13) 0.0144(11) 0.0145(12) 0.0083(10) 0.0077(10) 0.0083(10)
C6 0.0195(13) 0.0175(11) 0.0132(12) 0.0089(10) 0.0058(10) 0.0082(10)
C5 0.0195(12) 0.0149(11) 0.0144(12) 0.0092(10) 0.0077(10) 0.0081(10)

loop_
_atom_type_symbol
_atom_type_description
_atom_type_scat_dispersion_real
_atom_type_scat_dispersion_imag
_atom_type_scat_source
C C 0.0033 0.0016 'International Tables Vol C Tables 4.2.6.8 and 6.1.1.4'
H H 0.0000 0.0000 'International Tables Vol C Tables 4.2.6.8 and 6.1.1.4'
O O 0.0106 0.0060 'International Tables Vol C Tables 4.2.6.8 and 6.1.1.4'
P P 0.1023 0.0942 'International Tables Vol C Tables 4.2.6.8 and 6.1.1.4'

loop_
_geom_angle_atom_site_label_1
_geom_angle_atom_site_label_2
_geom_angle_atom_site_label_3
_geom_angle
O1 P1 O2 115.03(12)
O1 P1 O3 113.13(11)
O2 P1 O3 103.47(12)
O1 P1 C1 109.43(12)
O2 P1 C1 107.39(12)
O3 P1 C1 107.96(13)
O9 P2 O7 113.08(12)
O9 P2 O8 113.30(12)
O7 P2 O8 106.57(12)
O9 P2 C5 109.15(12)
O7 P2 C5 107.37(12)
O8 P2 C5 107.03(12)
O4 P3 O5 112.37(12)
O4 P3 O6 112.96(12)
O5 P3 O6 108.71(12)
O4 P3 C3 109.31(12)
O5 P3 C3 106.26(12)
O6 P3 C3 106.87(12)
C2 C1 C6 119.6(2)
C2 C1 P1 120.05(19)
C6 C1 P1 120.4(2)
C1 C2 C3 120.3(2)
C2 C3 C4 119.5(2)
C2 C3 P3 121.8(2)
C4 C3 P3 118.61(19)
C5 C4 C3 120.4(2)
C5 C6 C1 120.5(2)
C4 C5 C6 119.7(2)
C4 C5 P2 121.88(19)
C6 C5 P2 118.4(2)

loop_
_geom_bond_atom_site_label_1
_geom_bond_atom_site_label_2
_geom_bond_distance
P1 O1 1.505(2)
P1 O2 1.542(2)
P1 O3 1.549(2)
P1 C1 1.797(3)
P2 O9 1.491(2)
P2 O7 1.552(2)
P2 O8 1.560(2)
P2 C5 1.792(3)
P3 O4 1.499(2)
P3 O5 1.545(2)
P3 O6 1.551(2)
P3 C3 1.786(3)
C1 C2 1.398(4)
C1 C6 1.398(3)
C2 C3 1.399(4)
C3 C4 1.400(3)
C4 C5 1.393(4)
C6 C5 1.396(4)

loop_
_geom_hbond_atom_site_label_D
_geom_hbond_atom_site_label_H
_geom_hbond_atom_site_label_A
_geom_hbond_distance_DH
_geom_hbond_distance_HA
_geom_hbond_distance_DA
_geom_hbond_angle_DHA
_geom_hbond_site_symmetry_A
O3 H1A O1 0.84 1.76 2.594(3) 170.0 2_666
O2 H1B O4 0.84 1.75 2.574(3) 168.3 2_556
O7 H2A O1 0.84 1.76 2.591(3) 170.9 1_545
O8 H2B O9 0.84 1.77 2.599(3) 168.0 2_657
O5 H3A O4 0.84 1.73 2.550(3) 165.8 2_545
O6 H3B O9 0.84 1.76 2.598(3) 176.2 1_554

loop_
_cod_related_entry_id
_cod_related_entry_database
_cod_related_entry_code
1 ChemSpider 26666910
